data_2100212
loop_
_publ_author_name
'Bertolasi, Valerio'
'Ferretti, Valeria'
'Pretto, Loretta'
'Fantin, Giancarlo'
'Fogagnolo, Marco'
'Bortolini, Olga'

_publ_section_title
;
 Hydrogen-bonded aggregations of oxo-cholic acids
;
_journal_issue 3
_journal_name_full 'Acta Crystallographica Section B'
_journal_page_first 346
_journal_page_last 356
_journal_paper_doi 10.1107/S0108768105011304
_journal_volume 61
_journal_year 2005
_chemical_formula_moiety 'C24 H38 O5'
_chemical_formula_sum 'C24 H38 O5'
_chemical_formula_weight 406.54
_chemical_name_systematic
;
 ?
;
_space_group_IT_number 19
_symmetry_cell_setting orthorhombic
_symmetry_space_group_name_Hall 'P 2ac 2ab'
_symmetry_space_group_name_H-M 'P 21 21 21'
_atom_sites_solution_hydrogens geom
_atom_sites_solution_primary direct
_atom_sites_solution_secondary difmap
_audit_creation_method SHELXL-97
_cell_angle_alpha 90.00
_cell_angle_beta 90.00
_cell_angle_gamma 90.00
_cell_formula_units_Z 4
_cell_length_a 8.98790(10)
_cell_length_b 9.40280(10)
_cell_length_c 26.4369(4)
_cell_measurement_reflns_used 3690
_cell_measurement_temperature 295
_cell_measurement_theta_max 28.0
_cell_measurement_theta_min 3.8
_cell_volume 2234.22(5)
_computing_cell_refinement 'Denzo SMN (Otwinowski & Minor, 1997)'
_computing_data_collection 'Kappa-CCD server software (Nonius, 1997)'
_computing_data_reduction 'Denzo SMN (Otwinowski & Minor, 1997)'
_computing_molecular_graphics 'ORTEP III (Burnett & Johnson, 1996)'
_computing_publication_material
;
SHELXL-97 (Sheldrick, 1997), PARST (Nardelli, 1995), PLATON (Spek, 1999)
;
_computing_structure_refinement 'SHELXL-97 (Sheldrick, 1997)'
_computing_structure_solution 'SIR97 (Altomare et al., 1999)'
_diffrn_ambient_temperature 295
_diffrn_measured_fraction_theta_full 0.993
_diffrn_measured_fraction_theta_max 0.993
_diffrn_measurement_device_type 'Nonius Kappa CCD'
_diffrn_measurement_method '\f scans and \w scans'
_diffrn_radiation_monochromator graphite
_diffrn_radiation_source 'fine-focus sealed tube'
_diffrn_radiation_type MoK\a
_diffrn_radiation_wavelength 0.71070
_diffrn_reflns_av_R_equivalents 0.0410
_diffrn_reflns_av_sigmaI/netI 0.0244
_diffrn_reflns_limit_h_max 11
_diffrn_reflns_limit_h_min -11
_diffrn_reflns_limit_k_max 12
_diffrn_reflns_limit_k_min -12
_diffrn_reflns_limit_l_max 34
_diffrn_reflns_limit_l_min -34
_diffrn_reflns_number 24241
_diffrn_reflns_theta_full 28.00
_diffrn_reflns_theta_max 28.00
_diffrn_reflns_theta_min 3.8
_exptl_absorpt_coefficient_mu 0.083
_exptl_absorpt_correction_type none
_exptl_crystal_colour colourless
_exptl_crystal_density_diffrn 1.209
_exptl_crystal_density_method 'not measured'
_exptl_crystal_description prism
_exptl_crystal_F_000 888
_exptl_crystal_size_max 0.42
_exptl_crystal_size_mid 0.35
_exptl_crystal_size_min 0.28
_refine_diff_density_max 0.149
_refine_diff_density_min -0.133
_refine_ls_abs_structure_details 'Flack H D (1983), Acta Cryst. A39, 876-881'
_refine_ls_abs_structure_Flack -3.4(15)
_refine_ls_extinction_method none
_refine_ls_goodness_of_fit_ref 1.040
_refine_ls_hydrogen_treatment mixed
_refine_ls_matrix_type full
_refine_ls_number_parameters 277
_refine_ls_number_reflns 3049
_refine_ls_number_restraints 0
_refine_ls_restrained_S_all 1.040
_refine_ls_R_factor_all 0.0569
_refine_ls_R_factor_gt 0.0390
_refine_ls_shift/su_max 0.000
_refine_ls_shift/su_mean 0.000
_refine_ls_structure_factor_coef Fsqd
_refine_ls_weighting_details 'calc w=1/[\s^2^(Fo^2^)+(0.0534P)^2^+0.2792P] where P=(Fo^2^+2Fc^2^)/3'
_refine_ls_weighting_scheme calc
_refine_ls_wR_factor_gt 0.0963
_refine_ls_wR_factor_ref 0.1096
_reflns_number_gt 2385
_reflns_number_total 3049
_reflns_threshold_expression I>2sigma(I)
_cod_data_source_file sn5016.cif
_cod_data_source_block (I)
_cod_depositor_comments
;
The following automatic conversions were performed:
'_symmetry_cell_setting' value 'Orthorhombic' changed to 'orthorhombic'
according to '/home/saulius/struct/CIF-dictionaries/cif_core.dic'
dictionary named 'cif_core.dic' version 2.4.1 from 2010-06-29.

Automatic conversion script
Id: cif_fix_enum 1527 2010-12-29 10:47:43Z saulius 

The following automatic conversions were performed:

'_symmetry_cell_setting' value 'Orthorhombic' changed to
'orthorhombic' according to
/home/saulius/struct/CIF-dictionaries/cif_core.dic dictionary named
'cif_core.dic' version 2.4.1 from 2010-06-29.

Automatic conversion script
Id: cif_fix_values 1715 2011-07-08 13:25:40Z adriana 
;
_cod_database_code 2100212

loop_
_symmetry_equiv_pos_as_xyz
'x, y, z'
'-x+1/2, -y, z+1/2'
'x+1/2, -y+1/2, -z'
'-x, y+1/2, -z+1/2'

loop_
_atom_site_label
_atom_site_fract_x
_atom_site_fract_y
_atom_site_fract_z
_atom_site_U_iso_or_equiv
_atom_site_adp_type
_atom_site_calc_flag
_atom_site_refinement_flags
_atom_site_occupancy
_atom_site_disorder_assembly
_atom_site_disorder_group
_atom_site_type_symbol
C1 0.2899(2) 0.5704(3) 0.09002(9) 0.0640(6) Uani d . 1 . . C
H1A 0.2150 0.5468 0.0650 0.077 Uiso calc R 1 . . H
H1B 0.2452 0.5584 0.1231 0.077 Uiso calc R 1 . . H
C2 0.3334(3) 0.7254(3) 0.08348(9) 0.0635(6) Uani d . 1 . . C
H2A 0.2455 0.7847 0.0864 0.076 Uiso calc R 1 . . H
H2B 0.4021 0.7525 0.1101 0.076 Uiso calc R 1 . . H
C3 0.4056(3) 0.7500(3) 0.03250(9) 0.0619(6) Uani d . 1 . . C
H3 0.3304 0.7382 0.0060 0.074 Uiso calc R 1 . . H
C4 0.5320(3) 0.6470(3) 0.02285(8) 0.0557(5) Uani d . 1 . . C
H4A 0.6147 0.6714 0.0448 0.067 Uiso calc R 1 . . H
H4B 0.5652 0.6579 -0.0118 0.067 Uiso calc R 1 . . H
C5 0.4901(3) 0.4906(3) 0.03182(8) 0.0557(5) Uani d . 1 . . C
H5 0.4160 0.4638 0.0064 0.067 Uiso calc R 1 . . H
C6 0.6293(3) 0.3977(3) 0.02333(8) 0.0646(6) Uani d . 1 . . C
H6A 0.6018 0.2979 0.0235 0.078 Uiso calc R 1 . . H
H6B 0.6734 0.4196 -0.0092 0.078 Uiso calc R 1 . . H
C7 0.7391(2) 0.4263(3) 0.06457(8) 0.0534(5) Uani d . 1 . . C
C8 0.6836(2) 0.3990(2) 0.11761(7) 0.0466(5) Uani d . 1 . . C
H8 0.6553 0.2986 0.1203 0.056 Uiso calc R 1 . . H
C9 0.5422(2) 0.4919(2) 0.12564(7) 0.0462(4) Uani d . 1 . . C
H9 0.5742 0.5908 0.1213 0.055 Uiso calc R 1 . . H
C10 0.4205(2) 0.4654(3) 0.08484(8) 0.0537(5) Uani d . 1 . . C
C11 0.4853(2) 0.4798(3) 0.18057(8) 0.0556(5) Uani d . 1 . . C
H11A 0.4042 0.5466 0.1852 0.067 Uiso calc R 1 . . H
H11B 0.4458 0.3848 0.1857 0.067 Uiso calc R 1 . . H
C12 0.6040(2) 0.5085(3) 0.22078(7) 0.0506(5) Uani d . 1 . . C
H12 0.5603 0.4839 0.2536 0.061 Uiso calc R 1 . . H
C13 0.7394(2) 0.4101(2) 0.21293(7) 0.0431(4) Uani d . 1 . . C
C14 0.7974(2) 0.4317(2) 0.15823(7) 0.0432(4) Uani d . 1 . . C
H14 0.8224 0.5327 0.1549 0.052 Uiso calc R 1 . . H
C15 0.9443(2) 0.3500(3) 0.15770(8) 0.0541(5) Uani d . 1 . . C
H15A 1.0127 0.3903 0.1332 0.065 Uiso calc R 1 . . H
H15B 0.9281 0.2506 0.1496 0.065 Uiso calc R 1 . . H
C16 1.0046(2) 0.3667(3) 0.21165(8) 0.0561(6) Uani d . 1 . . C
H16A 1.0959 0.4218 0.2114 0.067 Uiso calc R 1 . . H
H16B 1.0254 0.2743 0.2263 0.067 Uiso calc R 1 . . H
C17 0.8834(2) 0.4445(2) 0.24272(7) 0.0453(4) Uani d . 1 . . C
H17 0.9015 0.5466 0.2386 0.054 Uiso calc R 1 . . H
C18 0.6910(3) 0.2566(2) 0.22346(9) 0.0561(5) Uani d . 1 . . C
H18A 0.6332 0.2536 0.2540 0.067 Uiso calc R 1 . . H
H18B 0.7774 0.1976 0.2273 0.067 Uiso calc R 1 . . H
H18C 0.6320 0.2224 0.1957 0.067 Uiso calc R 1 . . H
C19 0.3559(3) 0.3147(3) 0.08837(11) 0.0785(8) Uani d . 1 . . C
H19A 0.3017 0.3048 0.1195 0.094 Uiso calc R 1 . . H
H19B 0.4355 0.2466 0.0876 0.094 Uiso calc R 1 . . H
H19C 0.2903 0.2983 0.0603 0.094 Uiso calc R 1 . . H
C20 0.8902(2) 0.4133(2) 0.30027(7) 0.0511(5) Uani d . 1 . . C
H20 0.8593 0.3146 0.3059 0.061 Uiso calc R 1 . . H
C21 0.7847(3) 0.5109(3) 0.32949(8) 0.0681(7) Uani d . 1 . . C
H21A 0.8041 0.5026 0.3651 0.082 Uiso calc R 1 . . H
H21B 0.6837 0.4838 0.3227 0.082 Uiso calc R 1 . . H
H21C 0.8001 0.6075 0.3190 0.082 Uiso calc R 1 . . H
C22 1.0507(3) 0.4298(3) 0.31846(8) 0.0572(5) Uani d . 1 . . C
H22A 1.1121 0.3619 0.3003 0.069 Uiso calc R 1 . . H
H22B 1.0850 0.5242 0.3093 0.069 Uiso calc R 1 . . H
C23 1.0761(3) 0.4089(3) 0.37480(9) 0.0696(7) Uani d . 1 . . C
H23A 1.0311 0.4874 0.3930 0.083 Uiso calc R 1 . . H
H23B 1.0273 0.3220 0.3855 0.083 Uiso calc R 1 . . H
C24 1.2379(3) 0.4007(3) 0.38822(9) 0.0608(6) Uani d . 1 . . C
O25 0.4613(2) 0.8939(2) 0.03084(8) 0.0791(6) Uani d . 1 . . O
O26 0.6460(2) 0.65463(19) 0.22323(6) 0.0626(4) Uani d . 1 . . O
O27 1.3292(3) 0.3376(3) 0.36384(8) 0.1006(8) Uani d . 1 . . O
O28 1.2734(3) 0.4657(2) 0.43049(7) 0.0815(6) Uani d . 1 . . O
O29 0.86061(18) 0.4784(2) 0.05647(6) 0.0717(5) Uani d . 1 . . O
H25 0.431(4) 0.935(4) 0.0040(14) 0.103(11) Uiso d . 1 . . H
H26 0.652(4) 0.692(4) 0.1941(12) 0.110(12) Uiso d . 1 . . H
H28 1.377(5) 0.442(4) 0.4406(15) 0.134(14) Uiso d . 1 . . H

loop_
_atom_site_aniso_label
_atom_site_aniso_U_11
_atom_site_aniso_U_22
_atom_site_aniso_U_33
_atom_site_aniso_U_12
_atom_site_aniso_U_13
_atom_site_aniso_U_23
C1 0.0351(10) 0.0919(18) 0.0650(13) -0.0003(12) -0.0031(10) -0.0075(13)
C2 0.0438(11) 0.0825(17) 0.0643(13) 0.0168(12) -0.0106(10) -0.0090(12)
C3 0.0528(13) 0.0708(14) 0.0622(12) 0.0065(12) -0.0167(11) -0.0002(12)
C4 0.0456(11) 0.0733(15) 0.0481(10) 0.0024(11) -0.0045(9) 0.0019(10)
C5 0.0472(11) 0.0693(14) 0.0505(11) 0.0010(11) -0.0062(9) -0.0103(11)
C6 0.0687(15) 0.0749(16) 0.0504(11) 0.0133(14) 0.0034(11) -0.0120(11)
C7 0.0492(12) 0.0620(13) 0.0490(10) 0.0151(11) 0.0101(9) 0.0013(10)
C8 0.0418(10) 0.0491(11) 0.0490(10) 0.0018(9) 0.0092(8) 0.0012(9)
C9 0.0358(9) 0.0537(11) 0.0491(10) 0.0004(9) 0.0044(8) -0.0007(9)
C10 0.0402(10) 0.0639(13) 0.0570(11) -0.0063(10) -0.0025(9) -0.0056(10)
C11 0.0364(10) 0.0762(15) 0.0541(11) 0.0066(11) 0.0101(8) 0.0001(11)
C12 0.0408(10) 0.0655(13) 0.0454(10) 0.0053(10) 0.0090(8) 0.0018(10)
C13 0.0366(9) 0.0474(10) 0.0451(9) 0.0012(9) 0.0095(8) 0.0059(9)
C14 0.0375(9) 0.0456(10) 0.0466(9) 0.0026(9) 0.0092(8) 0.0047(8)
C15 0.0404(10) 0.0689(14) 0.0530(11) 0.0108(11) 0.0111(9) 0.0071(10)
C16 0.0422(10) 0.0688(14) 0.0572(12) 0.0096(11) 0.0056(9) 0.0086(11)
C17 0.0403(9) 0.0471(10) 0.0485(9) 0.0001(9) 0.0052(8) 0.0086(9)
C18 0.0526(12) 0.0552(12) 0.0604(12) -0.0064(11) 0.0100(10) 0.0099(11)
C19 0.0684(17) 0.0791(18) 0.0878(17) -0.0240(15) -0.0042(15) -0.0072(16)
C20 0.0514(11) 0.0540(12) 0.0478(10) 0.0020(11) 0.0026(9) 0.0100(10)
C21 0.0646(14) 0.0885(18) 0.0512(11) 0.0107(16) 0.0079(11) 0.0044(12)
C22 0.0560(12) 0.0637(14) 0.0518(11) 0.0009(12) -0.0017(10) 0.0085(11)
C23 0.0683(15) 0.0861(18) 0.0543(12) 0.0019(15) -0.0045(11) 0.0075(13)
C24 0.0686(15) 0.0620(14) 0.0517(11) 0.0078(13) -0.0061(11) -0.0020(11)
O25 0.0903(14) 0.0728(12) 0.0742(11) 0.0061(11) -0.0358(11) 0.0123(10)
O26 0.0715(11) 0.0568(9) 0.0594(9) 0.0161(8) -0.0006(9) -0.0038(8)
O27 0.0858(14) 0.1320(18) 0.0840(12) 0.0418(15) -0.0294(12) -0.0405(14)
O28 0.0836(13) 0.0997(15) 0.0613(10) 0.0119(12) -0.0127(10) -0.0198(10)
O29 0.0493(9) 0.1111(15) 0.0549(8) 0.0082(10) 0.0129(7) 0.0217(9)

loop_
_atom_type_symbol
_atom_type_description
_atom_type_scat_dispersion_real
_atom_type_scat_dispersion_imag
_atom_type_scat_source
C C 0.0033 0.0016 'International Tables Vol C Tables 4.2.6.8 and 6.1.1.4'
H H 0.0000 0.0000 'International Tables Vol C Tables 4.2.6.8 and 6.1.1.4'
O O 0.0106 0.0060 'International Tables Vol C Tables 4.2.6.8 and 6.1.1.4'

loop_
_geom_angle_atom_site_label_1
_geom_angle_atom_site_label_2
_geom_angle_atom_site_label_3
_geom_angle
C2 C1 C10 114.14(19)
C2 C1 H1A 108.7
C10 C1 H1A 108.7
C2 C1 H1B 108.7
C10 C1 H1B 108.7
H1A C1 H1B 107.6
C3 C2 C1 111.0(2)
C3 C2 H2A 109.4
C1 C2 H2A 109.4
C3 C2 H2B 109.4
C1 C2 H2B 109.4
H2A C2 H2B 108.0
O25 C3 C2 108.6(2)
O25 C3 C4 109.5(2)
C2 C3 C4 112.0(2)
O25 C3 H3 108.9
C2 C3 H3 108.9
C4 C3 H3 108.9
C3 C4 C5 113.76(19)
C3 C4 H4A 108.8
C5 C4 H4A 108.8
C3 C4 H4B 108.8
C5 C4 H4B 108.8
H4A C4 H4B 107.7
C4 C5 C6 108.7(2)
C4 C5 C10 112.55(18)
C6 C5 C10 111.83(19)
C4 C5 H5 107.8
C6 C5 H5 107.8
C10 C5 H5 107.8
C7 C6 C5 109.09(17)
C7 C6 H6A 109.9
C5 C6 H6A 109.9
C7 C6 H6B 109.9
C5 C6 H6B 109.9
H6A C6 H6B 108.3
O29 C7 C6 122.5(2)
O29 C7 C8 121.9(2)
C6 C7 C8 115.39(19)
C7 C8 C14 113.63(16)
C7 C8 C9 107.49(16)
C14 C8 C9 109.91(16)
C7 C8 H8 108.6
C14 C8 H8 108.6
C9 C8 H8 108.6
C11 C9 C10 114.04(16)
C11 C9 C8 110.94(17)
C10 C9 C8 112.92(16)
C11 C9 H9 106.1
C10 C9 H9 106.1
C8 C9 H9 106.1
C19 C10 C1 107.37(19)
C19 C10 C5 110.4(2)
C1 C10 C5 106.85(19)
C19 C10 C9 111.8(2)
C1 C10 C9 111.81(18)
C5 C10 C9 108.55(17)
C12 C11 C9 114.17(16)
C12 C11 H11A 108.7
C9 C11 H11A 108.7
C12 C11 H11B 108.7
C9 C11 H11B 108.7
H11A C11 H11B 107.6
O26 C12 C11 112.74(19)
O26 C12 C13 112.02(17)
C11 C12 C13 110.52(17)
O26 C12 H12 107.1
C11 C12 H12 107.1
C13 C12 H12 107.1
C18 C13 C12 108.45(16)
C18 C13 C17 109.94(17)
C12 C13 C17 117.75(17)
C18 C13 C14 112.83(17)
C12 C13 C14 108.20(16)
C17 C13 C14 99.54(14)
C8 C14 C15 118.35(17)
C8 C14 C13 114.05(15)
C15 C14 C13 103.50(15)
C8 C14 H14 106.7
C15 C14 H14 106.7
C13 C14 H14 106.7
C14 C15 C16 104.20(17)
C14 C15 H15A 110.9
C16 C15 H15A 110.9
C14 C15 H15B 110.9
C16 C15 H15B 110.9
H15A C15 H15B 108.9
C15 C16 C17 107.04(17)
C15 C16 H16A 110.3
C17 C16 H16A 110.3
C15 C16 H16B 110.3
C17 C16 H16B 110.3
H16A C16 H16B 108.6
C16 C17 C13 102.71(16)
C16 C17 C20 113.80(17)
C13 C17 C20 119.50(16)
C16 C17 H17 106.7
C13 C17 H17 106.7
C20 C17 H17 106.7
C13 C18 H18A 109.5
C13 C18 H18B 109.5
H18A C18 H18B 109.5
C13 C18 H18C 109.5
H18A C18 H18C 109.5
H18B C18 H18C 109.5
C10 C19 H19A 109.5
C10 C19 H19B 109.5
H19A C19 H19B 109.5
C10 C19 H19C 109.5
H19A C19 H19C 109.5
H19B C19 H19C 109.5
C22 C20 C21 111.4(2)
C22 C20 C17 109.08(17)
C21 C20 C17 110.97(18)
C22 C20 H20 108.4
C21 C20 H20 108.4
C17 C20 H20 108.4
C20 C21 H21A 109.5
C20 C21 H21B 109.5
H21A C21 H21B 109.5
C20 C21 H21C 109.5
H21A C21 H21C 109.5
H21B C21 H21C 109.5
C23 C22 C20 115.9(2)
C23 C22 H22A 108.3
C20 C22 H22A 108.3
C23 C22 H22B 108.3
C20 C22 H22B 108.3
H22A C22 H22B 107.4
C24 C23 C22 112.6(2)
C24 C23 H23A 109.1
C22 C23 H23A 109.1
C24 C23 H23B 109.1
C22 C23 H23B 109.1
H23A C23 H23B 107.8
O27 C24 O28 121.4(2)
O27 C24 C23 124.2(2)
O28 C24 C23 114.4(2)
C3 O25 H25 110(2)
C12 O26 H26 112(2)
C24 O28 H28 111(2)

loop_
_geom_bond_atom_site_label_1
_geom_bond_atom_site_label_2
_geom_bond_site_symmetry_2
_geom_bond_distance
_geom_bond_publ_flag
C1 C2 . 1.519(4) ?
C1 C10 . 1.540(3) ?
C1 H1A . 0.9700 ?
C1 H1B . 0.9700 ?
C2 C3 . 1.514(3) ?
C2 H2A . 0.9700 ?
C2 H2B . 0.9700 ?
C3 O25 . 1.443(3) ?
C3 C4 . 1.514(3) ?
C3 H3 . 0.9800 ?
C4 C5 . 1.536(3) ?
C4 H4A . 0.9700 ?
C4 H4B . 0.9700 ?
C5 C6 . 1.542(3) ?
C5 C10 . 1.553(3) ?
C5 H5 . 0.9800 ?
C6 C7 . 1.495(3) ?
C6 H6A . 0.9700 ?
C6 H6B . 0.9700 ?
C7 O29 . 1.216(3) ?
C7 C8 . 1.510(3) ?
C8 C14 . 1.515(3) ?
C8 C9 . 1.557(3) ?
C8 H8 . 0.9800 ?
C9 C11 . 1.544(3) ?
C9 C10 . 1.556(3) ?
C9 H9 . 0.9800 ?
C10 C19 . 1.535(4) ?
C11 C12 . 1.530(3) ?
C11 H11A . 0.9700 ?
C11 H11B . 0.9700 ?
C12 O26 . 1.426(3) ?
C12 C13 . 1.543(3) ?
C12 H12 . 0.9800 ?
C13 C18 . 1.533(3) ?
C13 C17 . 1.549(3) ?
C13 C14 . 1.551(2) ?
C14 C15 . 1.528(3) ?
C14 H14 . 0.9800 ?
C15 C16 . 1.534(3) ?
C15 H15A . 0.9700 ?
C15 H15B . 0.9700 ?
C16 C17 . 1.548(3) ?
C16 H16A . 0.9700 ?
C16 H16B . 0.9700 ?
C17 C20 . 1.551(3) ?
C17 H17 . 0.9800 ?
C18 H18A . 0.9600 ?
C18 H18B . 0.9600 ?
C18 H18C . 0.9600 ?
C19 H19A . 0.9600 ?
C19 H19B . 0.9600 ?
C19 H19C . 0.9600 ?
C20 C22 . 1.529(3) ?
C20 C21 . 1.529(3) ?
C20 H20 . 0.9800 ?
C21 H21A . 0.9600 ?
C21 H21B . 0.9600 ?
C21 H21C . 0.9600 ?
C22 C23 . 1.519(3) ?
C22 H22A . 0.9700 ?
C22 H22B . 0.9700 ?
C23 C24 . 1.498(4) ?
C23 H23A . 0.9700 ?
C23 H23B . 0.9700 ?
C24 O27 . 1.200(3) ?
C24 O28 . 1.313(3) ?
O25 H25 . 0.85(4) ?
O26 H26 . 0.85(3) ?
O28 H28 . 1.00(4) ?

loop_
_cod_related_entry_id
_cod_related_entry_database
_cod_related_entry_code
1 ChemSpider 163659
